data_7104504
loop_
_publ_author_name
'Hevia, Eva'
'Kennedy, Alan R'
'Klett, Jan'
'McCall, Matthew D'

_publ_section_title
;
 Direct lateral metallation using alkali-metal mediated zincation
 (AMMZn): SiC-H vs.Si-O bond cleavage.
;
_journal_issue 22
_journal_name_full 'Chemical communications (Cambridge, England)'
_journal_page_first 3240
_journal_page_last 3242
_journal_paper_doi 10.1039/b903592c
_journal_volume 34
_journal_year 2009
_chemical_formula_sum 'C31 H54 Li N O2 Si2 Zn'
_chemical_formula_weight 601.24
_chemical_name_systematic
;
?
;
_space_group_IT_number 14
_symmetry_cell_setting monoclinic
_symmetry_space_group_name_Hall '-P 2ybc'
_symmetry_space_group_name_H-M 'P 1 21/c 1'
_atom_sites_solution_hydrogens geom
_atom_sites_solution_primary direct
_atom_sites_solution_secondary difmap
_audit_creation_method SHELXL-97
_cell_angle_alpha 90.00
_cell_angle_beta 92.494(2)
_cell_angle_gamma 90.00
_cell_formula_units_Z 4
_cell_length_a 12.4930(3)
_cell_length_b 12.8910(3)
_cell_length_c 20.8841(5)
_cell_measurement_reflns_used 21681
_cell_measurement_temperature 123(2)
_cell_measurement_theta_max 30.4632
_cell_measurement_theta_min 2.4833
_cell_volume 3360.14(14)
_computing_structure_refinement 'SHELXL-97 (Sheldrick, 1997)'
_computing_structure_solution 'SHELXS-97 (Sheldrick, 1990)'
_diffrn_ambient_temperature 123(2)
_diffrn_measured_fraction_theta_full 0.999
_diffrn_measured_fraction_theta_max 0.936
_diffrn_measurement_device_type 'Oxford Diffraction Xcalibur S'
_diffrn_radiation_monochromator graphite
_diffrn_radiation_source 'fine-focus sealed tube'
_diffrn_radiation_type MoK\a
_diffrn_radiation_wavelength 0.71073
_diffrn_reflns_av_R_equivalents 0.0426
_diffrn_reflns_av_sigmaI/netI 0.0493
_diffrn_reflns_limit_h_max 17
_diffrn_reflns_limit_h_min -17
_diffrn_reflns_limit_k_max 18
_diffrn_reflns_limit_k_min -17
_diffrn_reflns_limit_l_max 29
_diffrn_reflns_limit_l_min -28
_diffrn_reflns_number 55721
_diffrn_reflns_theta_full 27.00
_diffrn_reflns_theta_max 30.55
_diffrn_reflns_theta_min 2.49
_exptl_absorpt_coefficient_mu 0.828
_exptl_absorpt_correction_T_max 1.00000
_exptl_absorpt_correction_T_min 0.95347
_exptl_absorpt_correction_type multi-scan
_exptl_absorpt_process_details
;
CrysAlis RED, Oxford Diffraction Ltd.,
Version 1.171.32.24 (release 21-04-2008 CrysAlis171 .NET)
(compiled Apr 21 2008,18:23:10)
Empirical absorption correction using spherical harmonics,
implemented in SCALE3 ABSPACK scaling algorithm.
;
_exptl_crystal_colour colourless
_exptl_crystal_density_diffrn 1.189
_exptl_crystal_density_method 'not measured'
_exptl_crystal_description plate
_exptl_crystal_F_000 1296
_exptl_crystal_size_max 0.2
_exptl_crystal_size_mid 0.2
_exptl_crystal_size_min 0.1
_refine_diff_density_max 0.489
_refine_diff_density_min -0.299
_refine_diff_density_rms 0.054
_refine_ls_extinction_method none
_refine_ls_goodness_of_fit_ref 0.997
_refine_ls_hydrogen_treatment mixed
_refine_ls_matrix_type full
_refine_ls_number_parameters 363
_refine_ls_number_reflns 9627
_refine_ls_number_restraints 0
_refine_ls_restrained_S_all 0.997
_refine_ls_R_factor_all 0.0635
_refine_ls_R_factor_gt 0.0352
_refine_ls_shift/su_max 0.001
_refine_ls_shift/su_mean 0.000
_refine_ls_structure_factor_coef Fsqd
_refine_ls_weighting_details 'calc w=1/[\s^2^(Fo^2^)+(0.0381P)^2^+0.0000P] where P=(Fo^2^+2Fc^2^)/3'
_refine_ls_weighting_scheme calc
_refine_ls_wR_factor_gt 0.0685
_refine_ls_wR_factor_ref 0.0742
_reflns_number_gt 7223
_reflns_number_total 9627
_reflns_threshold_expression I>2\s(I)
_cod_data_source_file b903592c.txt
_cod_data_source_block jkmat2
_cod_original_sg_symbol_H-M P21/c
_cod_database_code 7104504

loop_
_symmetry_equiv_pos_as_xyz
'x, y, z'
'-x, y+1/2, -z+1/2'
'-x, -y, -z'
'x, -y-1/2, z-1/2'

loop_
_atom_site_label
_atom_site_type_symbol
_atom_site_fract_x
_atom_site_fract_y
_atom_site_fract_z
_atom_site_U_iso_or_equiv
_atom_site_adp_type
_atom_site_occupancy
_atom_site_symmetry_multiplicity
_atom_site_calc_flag
_atom_site_refinement_flags
_atom_site_disorder_assembly
_atom_site_disorder_group
Zn1 Zn 0.227876(13) 0.015470(13) 0.398491(8) 0.01462(5) Uani 1 1 d . . .
Li1 Li 0.2763(2) -0.2005(2) 0.38759(13) 0.0222(6) Uani 1 1 d . . .
Si1 Si 0.30763(3) -0.12644(3) 0.52676(2) 0.01641(9) Uani 1 1 d . . .
Si4 Si 0.32869(3) -0.44943(3) 0.33429(2) 0.01971(10) Uani 1 1 d . . .
O1 O 0.27049(8) -0.23314(8) 0.48222(5) 0.0179(2) Uani 1 1 d . . .
O4 O 0.36238(8) -0.32502(8) 0.35354(5) 0.0184(2) Uani 1 1 d . . .
N3 N 0.19854(9) -0.09588(9) 0.33042(6) 0.0154(3) Uani 1 1 d . . .
C2 C 0.17711(12) 0.16373(12) 0.41345(7) 0.0175(3) Uani 1 1 d . . .
C11 C 0.34408(13) -0.03599(12) 0.46499(8) 0.0188(3) Uani 1 1 d . . .
C12 C 0.41439(13) -0.17042(14) 0.58562(8) 0.0254(4) Uani 1 1 d . . .
H12A H 0.4424 -0.1106 0.6100 0.038 Uiso 1 1 calc R . .
H12B H 0.4725 -0.2029 0.5628 0.038 Uiso 1 1 calc R . .
H12C H 0.3844 -0.2208 0.6150 0.038 Uiso 1 1 calc R . .
C13 C 0.19138(12) -0.08469(13) 0.57333(8) 0.0242(4) Uani 1 1 d . . .
H13A H 0.1307 -0.0681 0.5438 0.036 Uiso 1 1 calc R . .
H13B H 0.2111 -0.0231 0.5987 0.036 Uiso 1 1 calc R . .
H13C H 0.1711 -0.1409 0.6020 0.036 Uiso 1 1 calc R . .
C14 C 0.24035(12) -0.32584(12) 0.51030(7) 0.0185(3) Uani 1 1 d . . .
C15 C 0.13373(13) -0.34290(13) 0.52359(7) 0.0230(3) Uani 1 1 d . . .
H15A H 0.0820 -0.2898 0.5159 0.028 Uiso 1 1 calc R . .
C16 C 0.10335(15) -0.43759(14) 0.54804(8) 0.0289(4) Uani 1 1 d . . .
H16A H 0.0305 -0.4494 0.5570 0.035 Uiso 1 1 calc R . .
C17 C 0.17781(16) -0.51509(14) 0.55952(8) 0.0321(4) Uani 1 1 d . . .
H17A H 0.1561 -0.5804 0.5756 0.039 Uiso 1 1 calc R . .
C18 C 0.28423(15) -0.49723(13) 0.54749(8) 0.0312(4) Uani 1 1 d . . .
H18A H 0.3358 -0.5501 0.5559 0.037 Uiso 1 1 calc R . .
C19 C 0.31612(13) -0.40236(13) 0.52310(8) 0.0241(4) Uani 1 1 d . . .
H19A H 0.3894 -0.3901 0.5153 0.029 Uiso 1 1 calc R . .
C21 C 0.13127(12) 0.16594(13) 0.48016(8) 0.0222(3) Uani 1 1 d . . .
H21A H 0.1197 0.2380 0.4930 0.033 Uiso 1 1 calc R . .
H21B H 0.1818 0.1327 0.5109 0.033 Uiso 1 1 calc R . .
H21C H 0.0630 0.1285 0.4792 0.033 Uiso 1 1 calc R . .
C22 C 0.27770(13) 0.23152(13) 0.41508(8) 0.0253(4) Uani 1 1 d . . .
H22A H 0.2595 0.3018 0.4289 0.038 Uiso 1 1 calc R . .
H22B H 0.3064 0.2343 0.3722 0.038 Uiso 1 1 calc R . .
H22C H 0.3317 0.2019 0.4452 0.038 Uiso 1 1 calc R . .
C23 C 0.09491(14) 0.21425(13) 0.36703(8) 0.0272(4) Uani 1 1 d . . .
H23A H 0.0806 0.2852 0.3812 0.041 Uiso 1 1 calc R . .
H23B H 0.0283 0.1740 0.3662 0.041 Uiso 1 1 calc R . .
H23C H 0.1231 0.2159 0.3240 0.041 Uiso 1 1 calc R . .
C31 C 0.08210(12) -0.11917(12) 0.32191(7) 0.0198(3) Uani 1 1 d . . .
C32 C 0.02004(13) -0.03378(13) 0.28461(8) 0.0258(4) Uani 1 1 d . . .
H32A H 0.0163 0.0289 0.3118 0.031 Uiso 1 1 calc R . .
H32B H -0.0541 -0.0578 0.2747 0.031 Uiso 1 1 calc R . .
C33 C 0.07311(14) -0.00546(14) 0.22170(8) 0.0305(4) Uani 1 1 d . . .
H33A H 0.0681 -0.0651 0.1918 0.037 Uiso 1 1 calc R . .
H33B H 0.0349 0.0539 0.2011 0.037 Uiso 1 1 calc R . .
C34 C 0.19067(13) 0.02299(13) 0.23519(7) 0.0243(3) Uani 1 1 d . . .
H34A H 0.1950 0.0870 0.2614 0.029 Uiso 1 1 calc R . .
H34B H 0.2247 0.0372 0.1942 0.029 Uiso 1 1 calc R . .
C35 C 0.25199(12) -0.06454(12) 0.27082(7) 0.0180(3) Uani 1 1 d . . .
C41 C 0.31524(16) -0.46410(14) 0.24607(8) 0.0335(4) Uani 1 1 d . . .
H41A H 0.2686 -0.4093 0.2281 0.050 Uiso 1 1 calc R . .
H41B H 0.2840 -0.5320 0.2355 0.050 Uiso 1 1 calc R . .
H41C H 0.3861 -0.4587 0.2279 0.050 Uiso 1 1 calc R . .
C42 C 0.43595(13) -0.53399(13) 0.36941(9) 0.0281(4) Uani 1 1 d . . .
H42A H 0.4379 -0.5279 0.4162 0.042 Uiso 1 1 calc R . .
H42B H 0.5052 -0.5126 0.3534 0.042 Uiso 1 1 calc R . .
H42C H 0.4215 -0.6062 0.3572 0.042 Uiso 1 1 calc R . .
C43 C 0.19799(13) -0.47355(13) 0.36950(9) 0.0277(4) Uani 1 1 d . . .
H43A H 0.2078 -0.4789 0.4162 0.042 Uiso 1 1 calc R . .
H43B H 0.1676 -0.5385 0.3524 0.042 Uiso 1 1 calc R . .
H43C H 0.1491 -0.4161 0.3586 0.042 Uiso 1 1 calc R . .
C44 C 0.46877(12) -0.29181(11) 0.34949(7) 0.0177(3) Uani 1 1 d . . .
C45 C 0.52344(13) -0.26173(12) 0.40493(8) 0.0240(4) Uani 1 1 d . . .
H45A H 0.4897 -0.2646 0.4448 0.029 Uiso 1 1 calc R . .
C46 C 0.62825(14) -0.22720(14) 0.40223(9) 0.0332(4) Uani 1 1 d . . .
H46A H 0.6663 -0.2061 0.4404 0.040 Uiso 1 1 calc R . .
C47 C 0.67759(14) -0.22328(14) 0.34440(9) 0.0321(4) Uani 1 1 d . . .
H47A H 0.7497 -0.2003 0.3428 0.039 Uiso 1 1 calc R . .
C48 C 0.62210(14) -0.25263(13) 0.28913(9) 0.0290(4) Uani 1 1 d . . .
H48A H 0.6560 -0.2496 0.2493 0.035 Uiso 1 1 calc R . .
C49 C 0.51695(13) -0.28662(13) 0.29105(8) 0.0243(4) Uani 1 1 d . . .
H49A H 0.4784 -0.3061 0.2527 0.029 Uiso 1 1 calc R . .
C311 C 0.03771(13) -0.12491(16) 0.38900(8) 0.0328(4) Uani 1 1 d . . .
H31A H 0.0488 -0.0582 0.4108 0.049 Uiso 1 1 calc R . .
H31B H 0.0750 -0.1797 0.4137 0.049 Uiso 1 1 calc R . .
H31C H -0.0391 -0.1405 0.3855 0.049 Uiso 1 1 calc R . .
C312 C 0.05834(14) -0.22441(13) 0.28925(9) 0.0341(4) Uani 1 1 d . . .
H31D H 0.0717 -0.2192 0.2435 0.051 Uiso 1 1 calc R . .
H31E H -0.0168 -0.2431 0.2946 0.051 Uiso 1 1 calc R . .
H31F H 0.1049 -0.2778 0.3089 0.051 Uiso 1 1 calc R . .
C351 C 0.36374(12) -0.02343(13) 0.29073(8) 0.0233(3) Uani 1 1 d . . .
H35A H 0.3568 0.0369 0.3188 0.035 Uiso 1 1 calc R . .
H35B H 0.4013 -0.0031 0.2525 0.035 Uiso 1 1 calc R . .
H35C H 0.4046 -0.0779 0.3137 0.035 Uiso 1 1 calc R . .
C352 C 0.26933(14) -0.15470(13) 0.22361(8) 0.0263(4) Uani 1 1 d . . .
H35D H 0.2987 -0.2147 0.2472 0.039 Uiso 1 1 calc R . .
H35E H 0.3196 -0.1329 0.1915 0.039 Uiso 1 1 calc R . .
H35F H 0.2007 -0.1736 0.2023 0.039 Uiso 1 1 calc R . .
H11A H 0.3679(16) 0.0278(16) 0.4860(10) 0.044(6) Uiso 1 1 d . . .
H11B H 0.4069(15) -0.0650(15) 0.4431(9) 0.038(5) Uiso 1 1 d . . .

loop_
_atom_site_aniso_label
_atom_site_aniso_U_11
_atom_site_aniso_U_22
_atom_site_aniso_U_33
_atom_site_aniso_U_23
_atom_site_aniso_U_13
_atom_site_aniso_U_12
Zn1 0.01508(9) 0.01460(8) 0.01409(8) -0.00002(7) -0.00026(6) 0.00067(7)
Li1 0.0230(14) 0.0245(15) 0.0193(13) 0.0029(11) 0.0009(11) 0.0026(11)
Si1 0.0146(2) 0.0204(2) 0.0141(2) 0.00071(16) -0.00149(16) 0.00097(16)
Si4 0.0207(2) 0.0172(2) 0.0210(2) -0.00012(17) -0.00199(18) 0.00076(17)
O1 0.0202(6) 0.0179(5) 0.0156(5) 0.0016(4) 0.0005(4) 0.0010(4)
O4 0.0169(5) 0.0174(6) 0.0210(6) -0.0022(4) 0.0007(4) 0.0011(4)
N3 0.0146(6) 0.0182(6) 0.0134(6) 0.0001(5) 0.0001(5) -0.0007(5)
C2 0.0169(8) 0.0171(8) 0.0186(7) -0.0007(6) 0.0003(6) 0.0007(6)
C11 0.0170(8) 0.0202(9) 0.0192(8) 0.0018(6) -0.0011(6) -0.0007(6)
C12 0.0224(9) 0.0330(10) 0.0203(8) 0.0040(7) -0.0035(7) 0.0010(7)
C13 0.0233(9) 0.0274(9) 0.0219(8) -0.0028(7) 0.0020(7) 0.0001(7)
C14 0.0237(8) 0.0194(8) 0.0122(7) 0.0003(6) -0.0005(6) -0.0009(6)
C15 0.0230(9) 0.0259(9) 0.0201(8) -0.0021(7) 0.0004(7) -0.0006(7)
C16 0.0328(10) 0.0325(10) 0.0217(9) -0.0035(7) 0.0050(7) -0.0100(8)
C17 0.0517(12) 0.0238(9) 0.0207(8) 0.0023(7) -0.0011(8) -0.0128(8)
C18 0.0435(11) 0.0212(9) 0.0281(9) 0.0037(7) -0.0067(8) 0.0039(8)
C19 0.0243(9) 0.0243(9) 0.0235(8) 0.0023(7) -0.0010(7) 0.0036(7)
C21 0.0198(8) 0.0226(8) 0.0243(8) -0.0043(7) 0.0028(7) 0.0004(6)
C22 0.0281(9) 0.0192(8) 0.0291(9) 0.0008(7) 0.0054(7) -0.0023(7)
C23 0.0331(10) 0.0207(9) 0.0274(9) -0.0024(7) -0.0049(7) 0.0076(7)
C31 0.0194(8) 0.0212(8) 0.0185(8) 0.0006(6) -0.0033(6) -0.0031(6)
C32 0.0211(8) 0.0254(9) 0.0303(9) -0.0032(7) -0.0075(7) 0.0033(7)
C33 0.0364(10) 0.0288(10) 0.0256(9) 0.0051(7) -0.0076(7) 0.0060(8)
C34 0.0320(9) 0.0238(8) 0.0171(7) 0.0043(7) 0.0023(7) 0.0044(7)
C35 0.0222(8) 0.0174(8) 0.0147(7) 0.0007(6) 0.0023(6) 0.0023(6)
C41 0.0484(12) 0.0259(10) 0.0257(9) -0.0061(7) -0.0037(8) -0.0062(8)
C42 0.0241(9) 0.0212(9) 0.0390(10) 0.0040(7) 0.0024(8) 0.0022(7)
C43 0.0230(9) 0.0239(9) 0.0358(10) 0.0025(7) -0.0039(7) -0.0014(7)
C44 0.0182(8) 0.0126(7) 0.0222(8) 0.0004(6) -0.0001(6) 0.0033(6)
C45 0.0267(9) 0.0244(9) 0.0209(8) -0.0006(7) -0.0006(7) -0.0013(7)
C46 0.0296(10) 0.0343(10) 0.0348(10) -0.0025(8) -0.0087(8) -0.0090(8)
C47 0.0223(9) 0.0274(9) 0.0466(12) 0.0021(8) 0.0017(8) -0.0049(7)
C48 0.0271(9) 0.0272(9) 0.0337(10) 0.0009(8) 0.0117(8) 0.0008(7)
C49 0.0259(9) 0.0241(9) 0.0229(8) -0.0039(7) 0.0017(7) 0.0019(7)
C311 0.0197(9) 0.0518(12) 0.0268(9) 0.0056(8) 0.0003(7) -0.0095(8)
C312 0.0350(10) 0.0221(9) 0.0437(11) 0.0003(8) -0.0139(9) -0.0051(8)
C351 0.0226(8) 0.0262(8) 0.0215(8) 0.0018(7) 0.0063(6) -0.0002(7)
C352 0.0357(10) 0.0263(9) 0.0171(8) -0.0023(7) 0.0043(7) 0.0038(7)

loop_
_atom_type_symbol
_atom_type_description
_atom_type_scat_dispersion_real
_atom_type_scat_dispersion_imag
_atom_type_scat_source
Zn Zn 0.2839 1.4301 'International Tables Vol C Tables 4.2.6.8 and 6.1.1.4'
Li Li -0.0003 0.0001 'International Tables Vol C Tables 4.2.6.8 and 6.1.1.4'
Si Si 0.0817 0.0704 'International Tables Vol C Tables 4.2.6.8 and 6.1.1.4'
O O 0.0106 0.0060 'International Tables Vol C Tables 4.2.6.8 and 6.1.1.4'
N N 0.0061 0.0033 'International Tables Vol C Tables 4.2.6.8 and 6.1.1.4'
C C 0.0033 0.0016 'International Tables Vol C Tables 4.2.6.8 and 6.1.1.4'
H H 0.0000 0.0000 'International Tables Vol C Tables 4.2.6.8 and 6.1.1.4'

loop_
_geom_angle_atom_site_label_1
_geom_angle_atom_site_label_2
_geom_angle_atom_site_label_3
_geom_angle
_geom_angle_site_symmetry_1
_geom_angle_site_symmetry_3
_geom_angle_publ_flag
C2 Zn1 N3 135.80(5) . . ?
C2 Zn1 C11 114.20(6) . . ?
N3 Zn1 C11 109.91(6) . . ?
C2 Zn1 Li1 172.47(7) . . ?
N3 Zn1 Li1 44.98(6) . . ?
C11 Zn1 Li1 66.27(7) . . ?
N3 Li1 O1 132.73(15) . . ?
N3 Li1 O4 123.81(14) . . ?
O1 Li1 O4 102.39(12) . . ?
N3 Li1 C11 87.77(11) . . ?
O1 Li1 C11 67.27(9) . . ?
O4 Li1 C11 129.86(12) . . ?
N3 Li1 Zn1 45.57(6) . . ?
O1 Li1 Zn1 96.21(10) . . ?
O4 Li1 Zn1 153.49(13) . . ?
C11 Li1 Zn1 43.15(5) . . ?
N3 Li1 Si1 112.98(11) . . ?
O1 Li1 Si1 31.64(5) . . ?
O4 Li1 Si1 121.24(11) . . ?
C11 Li1 Si1 35.68(5) . . ?
Zn1 Li1 Si1 68.93(6) . . ?
O1 Si1 C11 101.57(7) . . ?
O1 Si1 C13 108.46(6) . . ?
C11 Si1 C13 114.32(8) . . ?
O1 Si1 C12 106.46(7) . . ?
C11 Si1 C12 118.09(8) . . ?
C13 Si1 C12 107.20(7) . . ?
O1 Si1 Li1 38.32(6) . . ?
C11 Si1 Li1 63.34(7) . . ?
C13 Si1 Li1 120.95(7) . . ?
C12 Si1 Li1 126.07(7) . . ?
O4 Si4 C43 106.18(7) . . ?
O4 Si4 C41 110.00(7) . . ?
C43 Si4 C41 109.59(9) . . ?
O4 Si4 C42 107.08(7) . . ?
C43 Si4 C42 112.33(8) . . ?
C41 Si4 C42 111.49(9) . . ?
C14 O1 Si1 122.20(9) . . ?
C14 O1 Li1 127.76(12) . . ?
Si1 O1 Li1 110.04(9) . . ?
C44 O4 Si4 119.92(9) . . ?
C44 O4 Li1 106.93(11) . . ?
Si4 O4 Li1 133.12(9) . . ?
C31 N3 C35 115.17(11) . . ?
C31 N3 Li1 112.21(12) . . ?
C35 N3 Li1 116.87(12) . . ?
C31 N3 Zn1 111.70(9) . . ?
C35 N3 Zn1 108.47(9) . . ?
Li1 N3 Zn1 89.45(9) . . ?
C23 C2 C21 107.59(13) . . ?
C23 C2 C22 107.43(13) . . ?
C21 C2 C22 108.00(12) . . ?
C23 C2 Zn1 120.45(10) . . ?
C21 C2 Zn1 106.73(10) . . ?
C22 C2 Zn1 106.12(10) . . ?
Si1 C11 Zn1 119.50(8) . . ?
Si1 C11 Li1 80.98(8) . . ?
Zn1 C11 Li1 70.58(7) . . ?
Si1 C11 H11A 107.8(12) . . ?
Zn1 C11 H11A 102.9(12) . . ?
Li1 C11 H11A 171.1(12) . . ?
Si1 C11 H11B 108.2(11) . . ?
Zn1 C11 H11B 110.7(11) . . ?
Li1 C11 H11B 70.9(11) . . ?
H11A C11 H11B 107.0(16) . . ?
Si1 C12 H12A 109.5 . . ?
Si1 C12 H12B 109.5 . . ?
H12A C12 H12B 109.5 . . ?
Si1 C12 H12C 109.5 . . ?
H12A C12 H12C 109.5 . . ?
H12B C12 H12C 109.5 . . ?
Si1 C13 H13A 109.5 . . ?
Si1 C13 H13B 109.5 . . ?
H13A C13 H13B 109.5 . . ?
Si1 C13 H13C 109.5 . . ?
H13A C13 H13C 109.5 . . ?
H13B C13 H13C 109.5 . . ?
C19 C14 C15 120.11(15) . . ?
C19 C14 O1 119.88(14) . . ?
C15 C14 O1 119.98(13) . . ?
C16 C15 C14 119.62(16) . . ?
C16 C15 H15A 120.2 . . ?
C14 C15 H15A 120.2 . . ?
C17 C16 C15 120.66(17) . . ?
C17 C16 H16A 119.7 . . ?
C15 C16 H16A 119.7 . . ?
C16 C17 C18 119.63(16) . . ?
C16 C17 H17A 120.2 . . ?
C18 C17 H17A 120.2 . . ?
C17 C18 C19 120.42(16) . . ?
C17 C18 H18A 119.8 . . ?
C19 C18 H18A 119.8 . . ?
C14 C19 C18 119.53(16) . . ?
C14 C19 H19A 120.2 . . ?
C18 C19 H19A 120.2 . . ?
C2 C21 H21A 109.5 . . ?
C2 C21 H21B 109.5 . . ?
H21A C21 H21B 109.5 . . ?
C2 C21 H21C 109.5 . . ?
H21A C21 H21C 109.5 . . ?
H21B C21 H21C 109.5 . . ?
C2 C22 H22A 109.5 . . ?
C2 C22 H22B 109.5 . . ?
H22A C22 H22B 109.5 . . ?
C2 C22 H22C 109.5 . . ?
H22A C22 H22C 109.5 . . ?
H22B C22 H22C 109.5 . . ?
C2 C23 H23A 109.5 . . ?
C2 C23 H23B 109.5 . . ?
H23A C23 H23B 109.5 . . ?
C2 C23 H23C 109.5 . . ?
H23A C23 H23C 109.5 . . ?
H23B C23 H23C 109.5 . . ?
N3 C31 C311 106.96(12) . . ?
N3 C31 C32 112.61(13) . . ?
C311 C31 C32 107.65(14) . . ?
N3 C31 C312 113.50(13) . . ?
C311 C31 C312 106.98(14) . . ?
C32 C31 C312 108.82(13) . . ?
C31 C32 C33 112.03(14) . . ?
C31 C32 H32A 109.2 . . ?
C33 C32 H32A 109.2 . . ?
C31 C32 H32B 109.2 . . ?
C33 C32 H32B 109.2 . . ?
H32A C32 H32B 107.9 . . ?
C34 C33 C32 110.20(13) . . ?
C34 C33 H33A 109.6 . . ?
C32 C33 H33A 109.6 . . ?
C34 C33 H33B 109.6 . . ?
C32 C33 H33B 109.6 . . ?
H33A C33 H33B 108.1 . . ?
C33 C34 C35 111.58(14) . . ?
C33 C34 H34A 109.3 . . ?
C35 C34 H34A 109.3 . . ?
C33 C34 H34B 109.3 . . ?
C35 C34 H34B 109.3 . . ?
H34A C34 H34B 108.0 . . ?
N3 C35 C351 107.59(12) . . ?
N3 C35 C34 111.74(12) . . ?
C351 C35 C34 107.83(13) . . ?
N3 C35 C352 114.10(12) . . ?
C351 C35 C352 106.36(13) . . ?
C34 C35 C352 108.90(13) . . ?
Si4 C41 H41A 109.5 . . ?
Si4 C41 H41B 109.5 . . ?
H41A C41 H41B 109.5 . . ?
Si4 C41 H41C 109.5 . . ?
H41A C41 H41C 109.5 . . ?
H41B C41 H41C 109.5 . . ?
Si4 C42 H42A 109.5 . . ?
Si4 C42 H42B 109.5 . . ?
H42A C42 H42B 109.5 . . ?
Si4 C42 H42C 109.5 . . ?
H42A C42 H42C 109.5 . . ?
H42B C42 H42C 109.5 . . ?
Si4 C43 H43A 109.5 . . ?
Si4 C43 H43B 109.5 . . ?
H43A C43 H43B 109.5 . . ?
Si4 C43 H43C 109.5 . . ?
H43A C43 H43C 109.5 . . ?
H43B C43 H43C 109.5 . . ?
C45 C44 C49 120.62(14) . . ?
C45 C44 O4 118.23(14) . . ?
C49 C44 O4 121.13(14) . . ?
C44 C45 C46 119.47(16) . . ?
C44 C45 H45A 120.3 . . ?
C46 C45 H45A 120.3 . . ?
C47 C46 C45 120.39(16) . . ?
C47 C46 H46A 119.8 . . ?
C45 C46 H46A 119.8 . . ?
C48 C47 C46 119.79(16) . . ?
C48 C47 H47A 120.1 . . ?
C46 C47 H47A 120.1 . . ?
C47 C48 C49 120.45(16) . . ?
C47 C48 H48A 119.8 . . ?
C49 C48 H48A 119.8 . . ?
C44 C49 C48 119.27(16) . . ?
C44 C49 H49A 120.4 . . ?
C48 C49 H49A 120.4 . . ?
C31 C311 H31A 109.5 . . ?
C31 C311 H31B 109.5 . . ?
H31A C311 H31B 109.5 . . ?
C31 C311 H31C 109.5 . . ?
H31A C311 H31C 109.5 . . ?
H31B C311 H31C 109.5 . . ?
C31 C312 H31D 109.5 . . ?
C31 C312 H31E 109.5 . . ?
H31D C312 H31E 109.5 . . ?
C31 C312 H31F 109.5 . . ?
H31D C312 H31F 109.5 . . ?
H31E C312 H31F 109.5 . . ?
C35 C351 H35A 109.5 . . ?
C35 C351 H35B 109.5 . . ?
H35A C351 H35B 109.5 . . ?
C35 C351 H35C 109.5 . . ?
H35A C351 H35C 109.5 . . ?
H35B C351 H35C 109.5 . . ?
C35 C352 H35D 109.5 . . ?
C35 C352 H35E 109.5 . . ?
H35D C352 H35E 109.5 . . ?
C35 C352 H35F 109.5 . . ?
H35D C352 H35F 109.5 . . ?
H35E C352 H35F 109.5 . . ?

loop_
_geom_bond_atom_site_label_1
_geom_bond_atom_site_label_2
_geom_bond_distance
_geom_bond_site_symmetry_2
_geom_bond_publ_flag
Zn1 C2 2.0421(15) . ?
Zn1 N3 2.0422(12) . ?
Zn1 C11 2.0738(15) . ?
Zn1 Li1 2.860(3) . ?
Li1 N3 2.021(3) . ?
Li1 O1 2.025(3) . ?
Li1 O4 2.075(3) . ?
Li1 C11 2.776(3) . ?
Li1 Si1 3.068(3) . ?
Si1 O1 1.7132(11) . ?
Si1 C11 1.8117(16) . ?
Si1 C13 1.8621(16) . ?
Si1 C12 1.8625(16) . ?
Si4 O4 1.7018(11) . ?
Si4 C43 1.8461(17) . ?
Si4 C41 1.8525(18) . ?
Si4 C42 1.8537(17) . ?
O1 C14 1.3904(18) . ?
O4 C44 1.4024(17) . ?
N3 C31 1.4883(19) . ?
N3 C35 1.4936(18) . ?
C2 C23 1.527(2) . ?
C2 C21 1.529(2) . ?
C2 C22 1.530(2) . ?
C11 H11A 0.97(2) . ?
C11 H11B 0.998(19) . ?
C12 H12A 0.9800 . ?
C12 H12B 0.9800 . ?
C12 H12C 0.9800 . ?
C13 H13A 0.9800 . ?
C13 H13B 0.9800 . ?
C13 H13C 0.9800 . ?
C14 C19 1.385(2) . ?
C14 C15 1.390(2) . ?
C15 C16 1.383(2) . ?
C15 H15A 0.9500 . ?
C16 C17 1.379(3) . ?
C16 H16A 0.9500 . ?
C17 C18 1.383(3) . ?
C17 H17A 0.9500 . ?
C18 C19 1.390(2) . ?
C18 H18A 0.9500 . ?
C19 H19A 0.9500 . ?
C21 H21A 0.9800 . ?
C21 H21B 0.9800 . ?
C21 H21C 0.9800 . ?
C22 H22A 0.9800 . ?
C22 H22B 0.9800 . ?
C22 H22C 0.9800 . ?
C23 H23A 0.9800 . ?
C23 H23B 0.9800 . ?
C23 H23C 0.9800 . ?
C31 C311 1.531(2) . ?
C31 C32 1.539(2) . ?
C31 C312 1.542(2) . ?
C32 C33 1.541(2) . ?
C32 H32A 0.9900 . ?
C32 H32B 0.9900 . ?
C33 C34 1.528(2) . ?
C33 H33A 0.9900 . ?
C33 H33B 0.9900 . ?
C34 C35 1.538(2) . ?
C34 H34A 0.9900 . ?
C34 H34B 0.9900 . ?
C35 C351 1.534(2) . ?
C35 C352 1.545(2) . ?
C41 H41A 0.9800 . ?
C41 H41B 0.9800 . ?
C41 H41C 0.9800 . ?
C42 H42A 0.9800 . ?
C42 H42B 0.9800 . ?
C42 H42C 0.9800 . ?
C43 H43A 0.9800 . ?
C43 H43B 0.9800 . ?
C43 H43C 0.9800 . ?
C44 C45 1.374(2) . ?
C44 C49 1.386(2) . ?
C45 C46 1.386(2) . ?
C45 H45A 0.9500 . ?
C46 C47 1.380(3) . ?
C46 H46A 0.9500 . ?
C47 C48 1.373(3) . ?
C47 H47A 0.9500 . ?
C48 C49 1.387(2) . ?
C48 H48A 0.9500 . ?
C49 H49A 0.9500 . ?
C311 H31A 0.9800 . ?
C311 H31B 0.9800 . ?
C311 H31C 0.9800 . ?
C312 H31D 0.9800 . ?
C312 H31E 0.9800 . ?
C312 H31F 0.9800 . ?
C351 H35A 0.9800 . ?
C351 H35B 0.9800 . ?
C351 H35C 0.9800 . ?
C352 H35D 0.9800 . ?
C352 H35E 0.9800 . ?
C352 H35F 0.9800 . ?

loop_
_geom_torsion_atom_site_label_1
_geom_torsion_atom_site_label_2
_geom_torsion_atom_site_label_3
_geom_torsion_atom_site_label_4
_geom_torsion
_geom_torsion_site_symmetry_1
_geom_torsion_site_symmetry_2
_geom_torsion_site_symmetry_3
_geom_torsion_site_symmetry_4
_geom_torsion_publ_flag
C2 Zn1 Li1 N3 99.7(5) . . . . ?
C11 Zn1 Li1 N3 -165.06(10) . . . . ?
C2 Zn1 Li1 O1 -48.5(6) . . . . ?
N3 Zn1 Li1 O1 -148.13(14) . . . . ?
C11 Zn1 Li1 O1 46.81(9) . . . . ?
C2 Zn1 Li1 O4 177.0(4) . . . . ?
N3 Zn1 Li1 O4 77.3(3) . . . . ?
C11 Zn1 Li1 O4 -87.8(3) . . . . ?
C2 Zn1 Li1 C11 -95.3(5) . . . . ?
N3 Zn1 Li1 C11 165.06(10) . . . . ?
C2 Zn1 Li1 Si1 -64.8(5) . . . . ?
N3 Zn1 Li1 Si1 -164.47(10) . . . . ?
C11 Zn1 Li1 Si1 30.47(5) . . . . ?
N3 Li1 Si1 O1 135.79(17) . . . . ?
O4 Li1 Si1 O1 -59.61(12) . . . . ?
C11 Li1 Si1 O1 -175.74(12) . . . . ?
Zn1 Li1 Si1 O1 147.77(11) . . . . ?
N3 Li1 Si1 C11 -48.47(11) . . . . ?
O1 Li1 Si1 C11 175.74(12) . . . . ?
O4 Li1 Si1 C11 116.13(15) . . . . ?
Zn1 Li1 Si1 C11 -36.48(6) . . . . ?
N3 Li1 Si1 C13 55.19(15) . . . . ?
O1 Li1 Si1 C13 -80.60(11) . . . . ?
O4 Li1 Si1 C13 -140.21(12) . . . . ?
C11 Li1 Si1 C13 103.66(9) . . . . ?
Zn1 Li1 Si1 C13 67.17(9) . . . . ?
N3 Li1 Si1 C12 -155.09(10) . . . . ?
O1 Li1 Si1 C12 69.12(12) . . . . ?
O4 Li1 Si1 C12 9.50(17) . . . . ?
C11 Li1 Si1 C12 -106.63(10) . . . . ?
Zn1 Li1 Si1 C12 -143.11(7) . . . . ?
C11 Si1 O1 C14 176.88(11) . . . . ?
C13 Si1 O1 C14 -62.36(12) . . . . ?
C12 Si1 O1 C14 52.70(12) . . . . ?
Li1 Si1 O1 C14 -179.24(16) . . . . ?
C11 Si1 O1 Li1 -3.88(11) . . . . ?
C13 Si1 O1 Li1 116.88(10) . . . . ?
C12 Si1 O1 Li1 -128.06(10) . . . . ?
N3 Li1 O1 C14 118.3(2) . . . . ?
O4 Li1 O1 C14 -49.85(18) . . . . ?
C11 Li1 O1 C14 -178.12(13) . . . . ?
Zn1 Li1 O1 C14 149.15(11) . . . . ?
Si1 Li1 O1 C14 179.19(17) . . . . ?
N3 Li1 O1 Si1 -60.9(2) . . . . ?
O4 Li1 O1 Si1 130.96(9) . . . . ?
C11 Li1 O1 Si1 2.69(8) . . . . ?
Zn1 Li1 O1 Si1 -30.04(10) . . . . ?
C43 Si4 O4 C44 162.41(11) . . . . ?
C41 Si4 O4 C44 -79.10(12) . . . . ?
C42 Si4 O4 C44 42.21(12) . . . . ?
C43 Si4 O4 Li1 -15.00(14) . . . . ?
C41 Si4 O4 Li1 103.50(14) . . . . ?
C42 Si4 O4 Li1 -135.20(13) . . . . ?
N3 Li1 O4 C44 92.24(17) . . . . ?
O1 Li1 O4 C44 -98.25(13) . . . . ?
C11 Li1 O4 C44 -27.64(19) . . . . ?
Zn1 Li1 O4 C44 35.3(3) . . . . ?
Si1 Li1 O4 C44 -70.65(15) . . . . ?
N3 Li1 O4 Si4 -90.11(18) . . . . ?
O1 Li1 O4 Si4 79.40(15) . . . . ?
C11 Li1 O4 Si4 150.01(11) . . . . ?
Zn1 Li1 O4 Si4 -147.1(2) . . . . ?
Si1 Li1 O4 Si4 107.00(13) . . . . ?
O1 Li1 N3 C31 -67.7(2) . . . . ?
O4 Li1 N3 C31 98.31(17) . . . . ?
C11 Li1 N3 C31 -123.46(11) . . . . ?
Zn1 Li1 N3 C31 -113.30(11) . . . . ?
Si1 Li1 N3 C31 -97.55(13) . . . . ?
O1 Li1 N3 C35 156.12(17) . . . . ?
O4 Li1 N3 C35 -37.9(2) . . . . ?
C11 Li1 N3 C35 100.34(12) . . . . ?
Zn1 Li1 N3 C35 110.51(12) . . . . ?
Si1 Li1 N3 C35 126.25(12) . . . . ?
O1 Li1 N3 Zn1 45.61(19) . . . . ?
O4 Li1 N3 Zn1 -148.40(15) . . . . ?
C11 Li1 N3 Zn1 -10.16(7) . . . . ?
Si1 Li1 N3 Zn1 15.74(10) . . . . ?
C2 Zn1 N3 C31 -55.56(12) . . . . ?
C11 Zn1 N3 C31 128.31(10) . . . . ?
Li1 Zn1 N3 C31 113.77(13) . . . . ?
C2 Zn1 N3 C35 72.43(11) . . . . ?
C11 Zn1 N3 C35 -103.71(10) . . . . ?
Li1 Zn1 N3 C35 -118.25(13) . . . . ?
C2 Zn1 N3 Li1 -169.32(10) . . . . ?
C11 Zn1 N3 Li1 14.54(10) . . . . ?
N3 Zn1 C2 C23 1.59(16) . . . . ?
C11 Zn1 C2 C23 177.61(12) . . . . ?
Li1 Zn1 C2 C23 -90.5(5) . . . . ?
N3 Zn1 C2 C21 124.46(10) . . . . ?
C11 Zn1 C2 C21 -59.52(11) . . . . ?
Li1 Zn1 C2 C21 32.4(6) . . . . ?
N3 Zn1 C2 C22 -120.52(10) . . . . ?
C11 Zn1 C2 C22 55.49(12) . . . . ?
Li1 Zn1 C2 C22 147.4(5) . . . . ?
O1 Si1 C11 Zn1 64.23(10) . . . . ?
C13 Si1 C11 Zn1 -52.34(12) . . . . ?
C12 Si1 C11 Zn1 -179.85(8) . . . . ?
Li1 Si1 C11 Zn1 61.53(9) . . . . ?
O1 Si1 C11 Li1 2.69(8) . . . . ?
C13 Si1 C11 Li1 -113.87(9) . . . . ?
C12 Si1 C11 Li1 118.61(9) . . . . ?
C2 Zn1 C11 Si1 104.76(10) . . . . ?
N3 Zn1 C11 Si1 -78.20(10) . . . . ?
Li1 Zn1 C11 Si1 -67.02(10) . . . . ?
C2 Zn1 C11 Li1 171.77(7) . . . . ?
N3 Zn1 C11 Li1 -11.18(8) . . . . ?
N3 Li1 C11 Si1 136.39(10) . . . . ?
O1 Li1 C11 Si1 -2.42(7) . . . . ?
O4 Li1 C11 Si1 -89.74(16) . . . . ?
Zn1 Li1 C11 Si1 125.78(8) . . . . ?
N3 Li1 C11 Zn1 10.62(7) . . . . ?
O1 Li1 C11 Zn1 -128.20(9) . . . . ?
O4 Li1 C11 Zn1 144.48(16) . . . . ?
Si1 Li1 C11 Zn1 -125.78(8) . . . . ?
Si1 O1 C14 C19 -92.72(15) . . . . ?
Li1 O1 C14 C19 88.18(18) . . . . ?
Si1 O1 C14 C15 89.34(15) . . . . ?
Li1 O1 C14 C15 -89.76(18) . . . . ?
C19 C14 C15 C16 -1.7(2) . . . . ?
O1 C14 C15 C16 176.23(14) . . . . ?
C14 C15 C16 C17 0.2(2) . . . . ?
C15 C16 C17 C18 1.1(3) . . . . ?
C16 C17 C18 C19 -0.9(3) . . . . ?
C15 C14 C19 C18 1.9(2) . . . . ?
O1 C14 C19 C18 -176.03(14) . . . . ?
C17 C18 C19 C14 -0.6(2) . . . . ?
C35 N3 C31 C311 -167.32(13) . . . . ?
Li1 N3 C31 C311 55.69(16) . . . . ?
Zn1 N3 C31 C311 -43.02(14) . . . . ?
C35 N3 C31 C32 -49.27(17) . . . . ?
Li1 N3 C31 C32 173.75(13) . . . . ?
Zn1 N3 C31 C32 75.04(13) . . . . ?
C35 N3 C31 C312 74.93(16) . . . . ?
Li1 N3 C31 C312 -62.05(17) . . . . ?
Zn1 N3 C31 C312 -160.76(11) . . . . ?
N3 C31 C32 C33 50.46(18) . . . . ?
C311 C31 C32 C33 168.11(14) . . . . ?
C312 C31 C32 C33 -76.28(17) . . . . ?
C31 C32 C33 C34 -54.08(18) . . . . ?
C32 C33 C34 C35 55.87(18) . . . . ?
C31 N3 C35 C351 169.01(12) . . . . ?
Li1 N3 C35 C351 -56.07(16) . . . . ?
Zn1 N3 C35 C351 43.02(13) . . . . ?
C31 N3 C35 C34 50.83(17) . . . . ?
Li1 N3 C35 C34 -174.25(13) . . . . ?
Zn1 N3 C35 C34 -75.16(13) . . . . ?
C31 N3 C35 C352 -73.25(16) . . . . ?
Li1 N3 C35 C352 61.67(17) . . . . ?
Zn1 N3 C35 C352 160.76(11) . . . . ?
C33 C34 C35 N3 -53.93(17) . . . . ?
C33 C34 C35 C351 -171.97(13) . . . . ?
C33 C34 C35 C352 73.02(17) . . . . ?
Si4 O4 C44 C45 -116.25(13) . . . . ?
Li1 O4 C44 C45 61.77(16) . . . . ?
Si4 O4 C44 C49 65.48(17) . . . . ?
Li1 O4 C44 C49 -116.50(15) . . . . ?
C49 C44 C45 C46 -0.9(2) . . . . ?
O4 C44 C45 C46 -179.13(14) . . . . ?
C44 C45 C46 C47 -0.2(3) . . . . ?
C45 C46 C47 C48 0.7(3) . . . . ?
C46 C47 C48 C49 -0.3(3) . . . . ?
C45 C44 C49 C48 1.3(2) . . . . ?
O4 C44 C49 C48 179.54(14) . . . . ?
C47 C48 C49 C44 -0.7(3) . . . . ?
